data_4332884
loop_
_publ_author_name
'Lo, Wing-Kit'
'Wong, Wai-Kwok'
'Wong, Wai-Yeung'
'Guo, Jianping'
'Yeung, Kai-Tai'
'Cheng, Yuen-Kit'
'Yang, Xiaoping'
'Jones, Richard A.'

_publ_section_title
;
 Heterobimetallic Zn(II)&#x2212;Ln(III) Phenylene-Bridged Schiff Base
 Complexes, Computational Studies, and Evidence for Singlet Energy
 Transfer as the Main Pathway in the Sensitization of Near-Infrared
 Nd3+Luminescence
;
_journal_issue 23
_journal_name_full 'Inorganic Chemistry'
_journal_page_first 9315
_journal_page_last 9325
_journal_paper_doi 10.1021/ic0610177
_journal_volume 45
_journal_year 2006
_chemical_formula_sum 'C24 H24 Er N5 O14 Zn'
_chemical_formula_weight 839.11
_chemical_name_systematic
; 
 ? 
;
_space_group_IT_number 14
_symmetry_cell_setting monoclinic
_symmetry_space_group_name_Hall '-P 2ybc'
_symmetry_space_group_name_H-M 'P 1 21/c 1'
_atom_sites_solution_hydrogens geom
_atom_sites_solution_primary direct
_atom_sites_solution_secondary difmap
_audit_creation_method SHELXL-97
_cell_angle_alpha 90.00
_cell_angle_beta 106.688(2)
_cell_angle_gamma 90.00
_cell_formula_units_Z 4
_cell_length_a 15.9057(13)
_cell_length_b 9.1628(8)
_cell_length_c 20.5282(17)
_cell_measurement_temperature 293(2)
_cell_volume 2865.8(4)
_computing_data_reduction SAINT
_computing_structure_refinement 'SHELXL-97 (Sheldrick, 1997)'
_computing_structure_solution 'SHELXS-97 (Sheldrick, 1990)'
_diffrn_ambient_temperature 293(2)
_diffrn_measured_fraction_theta_full 0.927
_diffrn_measured_fraction_theta_max 0.927
_diffrn_measurement_device_type 'Smart CCD'
_diffrn_radiation_monochromator graphite
_diffrn_radiation_source 'fine-focus sealed tube'
_diffrn_radiation_type MoK\a
_diffrn_radiation_wavelength 0.71073
_diffrn_reflns_av_R_equivalents 0.0526
_diffrn_reflns_av_sigmaI/netI 0.0885
_diffrn_reflns_limit_h_max 20
_diffrn_reflns_limit_h_min -20
_diffrn_reflns_limit_k_max 12
_diffrn_reflns_limit_k_min -9
_diffrn_reflns_limit_l_max 27
_diffrn_reflns_limit_l_min -24
_diffrn_reflns_number 16383
_diffrn_reflns_theta_full 28.29
_diffrn_reflns_theta_max 28.29
_diffrn_reflns_theta_min 1.34
_exptl_absorpt_coefficient_mu 3.825
_exptl_absorpt_correction_T_max 1.0000
_exptl_absorpt_correction_T_min 0.8221
_exptl_absorpt_correction_type SADABS
_exptl_crystal_colour Yellow
_exptl_crystal_density_diffrn 1.945
_exptl_crystal_density_method 'not measured'
_exptl_crystal_description Prism
_exptl_crystal_F_000 1652
_exptl_crystal_size_max 0.30
_exptl_crystal_size_mid 0.20
_exptl_crystal_size_min 0.15
_refine_diff_density_max 0.744
_refine_diff_density_min -0.835
_refine_diff_density_rms 0.130
_refine_ls_extinction_method none
_refine_ls_goodness_of_fit_ref 1.002
_refine_ls_hydrogen_treatment mixed
_refine_ls_matrix_type full
_refine_ls_number_parameters 406
_refine_ls_number_reflns 6597
_refine_ls_number_restraints 0
_refine_ls_restrained_S_all 1.002
_refine_ls_R_factor_all 0.1214
_refine_ls_R_factor_gt 0.0446
_refine_ls_shift/su_max 0.027
_refine_ls_shift/su_mean 0.001
_refine_ls_structure_factor_coef Fsqd
_refine_ls_weighting_details 'calc w=1/[\s^2^(Fo^2^)+(0.0424P)^2^+4.1847P] where P=(Fo^2^+2Fc^2^)/3'
_refine_ls_weighting_scheme calc
_refine_ls_wR_factor_gt 0.0911
_refine_ls_wR_factor_ref 0.1165
_reflns_number_gt 3461
_reflns_number_total 6597
_reflns_threshold_expression >2sigma(I)
_cod_data_source_file ic0610177sup3.cif
_cod_data_source_block p21c
_cod_depositor_comments
;
The following automatic conversions were performed:

'_symmetry_cell_setting' value 'Monoclinic' changed to 'monoclinic'
according to /home/saulius/struct/CIF-dictionaries/cif_core.dic
dictionary named 'cif_core.dic' version 2.4.2 from 2011-04-26.

Automatic conversion script
Id: cif_fix_values 1891 2012-01-12 08:04:46Z andrius 
;
_cod_original_sg_symbol_H-M P2(1)/c
_cod_database_code 4332884

loop_
_symmetry_equiv_pos_as_xyz
'x, y, z'
'-x, y+1/2, -z+1/2'
'-x, -y, -z'
'x, -y-1/2, z-1/2'

loop_
_atom_site_label
_atom_site_type_symbol
_atom_site_fract_x
_atom_site_fract_y
_atom_site_fract_z
_atom_site_U_iso_or_equiv
_atom_site_adp_type
_atom_site_occupancy
_atom_site_symmetry_multiplicity
_atom_site_calc_flag
_atom_site_refinement_flags
Er1 Er 0.21702(2) 0.24529(4) -0.004897(17) 0.04612(12) Uani 1 1 d .
Zn1 Zn 0.29808(5) 0.14974(9) -0.13860(4) 0.0402(2) Uani 1 1 d .
N1 N 0.2625(4) -0.0354(6) -0.1943(3) 0.0422(14) Uani 1 1 d .
N2 N 0.4205(3) 0.0667(6) -0.1255(3) 0.0356(13) Uani 1 1 d .
N3 N 0.2421(5) -0.0342(8) 0.0570(3) 0.0617(18) Uani 1 1 d .
N4 N 0.1544(6) 0.3728(10) 0.0999(5) 0.088(3) Uani 1 1 d .
N5 N 0.2810(5) 0.3857(12) -0.2280(6) 0.106(4) Uani 1 1 d .
O1 O 0.0565(3) 0.1964(6) -0.0676(3) 0.0571(14) Uani 1 1 d .
O2 O 0.1909(3) 0.1256(6) -0.1047(2) 0.0507(13) Uani 1 1 d .
O3 O 0.3513(3) 0.3904(5) 0.0586(2) 0.0554(14) Uani 1 1 d .
O4 O 0.3369(3) 0.2303(5) -0.0437(2) 0.0461(12) Uani 1 1 d .
O5 O 0.1687(4) 0.0103(6) 0.0231(3) 0.0751(18) Uani 1 1 d .
O6 O 0.2554(4) -0.1524(7) 0.0852(3) 0.091(2) Uani 1 1 d .
O7 O 0.3058(3) 0.0550(7) 0.0613(3) 0.0654(16) Uani 1 1 d .
O8 O 0.1466(4) 0.4293(7) 0.0424(3) 0.0804(19) Uani 1 1 d .
O9 O 0.1301(5) 0.4301(9) 0.1434(4) 0.125(3) Uani 1 1 d .
O10 O 0.1949(7) 0.2552(8) 0.1076(4) 0.135(4) Uani 1 1 d .
O11 O 0.2499(6) 0.3389(10) -0.1844(3) 0.114(3) Uani 1 1 d .
O12 O 0.2602(6) 0.4875(11) -0.2604(6) 0.207(6) Uani 1 1 d .
O13 O 0.3302(9) 0.2987(18) -0.2379(9) 0.300(11) Uani 1 1 d .
O14 O 0.1907(4) 0.4421(6) -0.0810(3) 0.0716(17) Uani 1 1 d .
H14A H 0.2326 0.4529 -0.1043 0.086 Uiso 1 1 calc R
C1 C -0.0178(5) 0.2381(11) -0.0446(6) 0.095(3) Uani 1 1 d .
H1A H -0.0711 0.2073 -0.0773 0.142 Uiso 1 1 calc R
H1B H -0.0185 0.3423 -0.0396 0.142 Uiso 1 1 calc R
H1C H -0.0133 0.1926 -0.0016 0.142 Uiso 1 1 calc R
C2 C 0.0414(4) 0.0949(9) -0.1206(4) 0.052(2) Uani 1 1 d .
C3 C -0.0373(5) 0.0285(11) -0.1513(5) 0.073(3) Uani 1 1 d .
H3A H -0.0868 0.0509 -0.1378 0.087 Uiso 1 1 calc R
C4 C -0.0422(5) -0.0712(13) -0.2022(5) 0.092(3) Uani 1 1 d .
H4A H -0.0953 -0.1173 -0.2228 0.110 Uiso 1 1 calc R
C5 C 0.0294(5) -0.1035(11) -0.2230(4) 0.077(3) Uani 1 1 d .
H5A H 0.0246 -0.1705 -0.2579 0.092 Uiso 1 1 calc R
C6 C 0.1105(4) -0.0370(9) -0.1925(4) 0.0496(19) Uani 1 1 d .
C7 C 0.1168(4) 0.0627(9) -0.1395(4) 0.0463(18) Uani 1 1 d .
C8 C 0.1851(5) -0.0907(9) -0.2124(4) 0.052(2) Uani 1 1 d .
H8A H 0.1763 -0.1720 -0.2407 0.062 Uiso 1 1 calc R
C9 C 0.3360(4) -0.0957(7) -0.2111(3) 0.0394(16) Uani 1 1 d .
C10 C 0.3295(5) -0.2022(8) -0.2605(4) 0.052(2) Uani 1 1 d .
H10A H 0.2744 -0.2359 -0.2853 0.062 Uiso 1 1 calc R
C11 C 0.4027(6) -0.2579(9) -0.2732(4) 0.061(2) Uani 1 1 d .
H11A H 0.3976 -0.3304 -0.3058 0.073 Uiso 1 1 calc R
C12 C 0.4842(6) -0.2063(8) -0.2376(4) 0.055(2) Uani 1 1 d .
H12A H 0.5340 -0.2442 -0.2465 0.066 Uiso 1 1 calc R
C13 C 0.4931(5) -0.0997(7) -0.1891(4) 0.0467(18) Uani 1 1 d .
H13A H 0.5486 -0.0660 -0.1655 0.056 Uiso 1 1 calc R
C14 C 0.4191(4) -0.0418(8) -0.1750(3) 0.0406(17) Uani 1 1 d .
C15 C 0.4903(4) 0.1030(7) -0.0794(3) 0.0389(17) Uani 1 1 d .
H15A H 0.5428 0.0594 -0.0803 0.047 Uiso 1 1 calc R
C16 C 0.4929(4) 0.2078(7) -0.0258(3) 0.0394(17) Uani 1 1 d .
C17 C 0.5773(5) 0.2506(9) 0.0159(4) 0.057(2) Uani 1 1 d .
H17A H 0.6272 0.2151 0.0063 0.068 Uiso 1 1 calc R
C18 C 0.5861(5) 0.3433(10) 0.0700(4) 0.059(2) Uani 1 1 d .
H18A H 0.6417 0.3725 0.0957 0.070 Uiso 1 1 calc R
C19 C 0.5122(5) 0.3940(9) 0.0865(4) 0.056(2) Uani 1 1 d .
H19A H 0.5183 0.4558 0.1235 0.067 Uiso 1 1 calc R
C20 C 0.4308(5) 0.3520(8) 0.0478(3) 0.0432(17) Uani 1 1 d .
C21 C 0.4189(5) 0.2620(7) -0.0095(3) 0.0429(16) Uani 1 1 d .
C22 C 0.3551(6) 0.5014(9) 0.1108(4) 0.075(3) Uani 1 1 d .
H22A H 0.4138 0.5389 0.1270 0.113 Uiso 1 1 calc R
H22B H 0.3386 0.4584 0.1480 0.113 Uiso 1 1 calc R
H22C H 0.3155 0.5795 0.0917 0.113 Uiso 1 1 calc R
C23 C 0.1136(11) 0.5619(15) -0.1006(6) 0.139(6) Uani 1 1 d .
H23A H 0.0919 0.5771 -0.1493 0.167 Uiso 1 1 calc R
H23B H 0.0652 0.5370 -0.0828 0.167 Uiso 1 1 calc R
C24 C 0.1582(10) 0.675(2) -0.0692(7) 0.158(6) Uani 1 1 d .
H24A H 0.1205 0.7585 -0.0759 0.237 Uiso 1 1 calc R
H24B H 0.2064 0.6939 -0.0874 0.237 Uiso 1 1 calc R
H24C H 0.1803 0.6539 -0.0215 0.237 Uiso 1 1 calc R

loop_
_atom_site_aniso_label
_atom_site_aniso_U_11
_atom_site_aniso_U_22
_atom_site_aniso_U_33
_atom_site_aniso_U_23
_atom_site_aniso_U_13
_atom_site_aniso_U_12
Er1 0.04244(18) 0.0469(2) 0.0532(2) -0.00405(19) 0.02055(15) 0.00597(18)
Zn1 0.0350(4) 0.0377(5) 0.0490(5) -0.0043(4) 0.0138(4) 0.0022(4)
N1 0.043(3) 0.038(3) 0.045(4) 0.000(3) 0.012(3) 0.006(3)
N2 0.038(3) 0.029(3) 0.044(3) 0.004(3) 0.019(3) 0.001(3)
N3 0.070(5) 0.056(5) 0.058(5) 0.000(4) 0.016(4) 0.009(4)
N4 0.110(7) 0.085(7) 0.087(7) -0.011(6) 0.057(6) 0.004(5)
N5 0.042(5) 0.099(8) 0.178(11) 0.070(7) 0.033(6) 0.009(5)
O1 0.035(3) 0.067(4) 0.073(4) 0.005(3) 0.022(3) 0.008(2)
O2 0.029(2) 0.066(4) 0.059(3) -0.020(3) 0.016(2) -0.005(2)
O3 0.059(3) 0.052(3) 0.058(3) -0.016(3) 0.021(3) -0.003(3)
O4 0.034(2) 0.060(3) 0.046(3) -0.013(2) 0.014(2) -0.003(2)
O5 0.053(4) 0.070(4) 0.090(4) 0.025(3) 0.002(3) -0.005(3)
O6 0.121(6) 0.060(4) 0.079(4) 0.022(4) 0.009(4) 0.012(4)
O7 0.039(3) 0.075(4) 0.078(4) 0.012(3) 0.011(3) 0.006(3)
O8 0.091(5) 0.086(5) 0.076(4) -0.007(4) 0.043(4) 0.027(4)
O9 0.179(8) 0.125(7) 0.104(6) -0.029(5) 0.094(6) 0.029(6)
O10 0.243(11) 0.084(6) 0.119(6) 0.022(5) 0.117(7) 0.067(6)
O11 0.142(7) 0.135(7) 0.075(5) 0.027(5) 0.044(5) 0.057(6)
O12 0.117(7) 0.119(8) 0.335(15) 0.158(9) -0.013(8) -0.031(6)
O13 0.190(12) 0.35(2) 0.44(2) 0.269(18) 0.206(14) 0.170(13)
O14 0.089(4) 0.050(4) 0.088(4) 0.020(3) 0.045(4) 0.036(3)
C1 0.051(5) 0.116(9) 0.135(9) -0.016(7) 0.055(6) 0.014(6)
C2 0.036(4) 0.057(5) 0.061(5) 0.005(4) 0.012(4) 0.008(4)
C3 0.024(4) 0.107(8) 0.082(7) 0.010(6) 0.008(4) -0.002(5)
C4 0.036(5) 0.141(10) 0.081(7) -0.023(7) -0.009(5) -0.027(6)
C5 0.041(5) 0.111(8) 0.066(6) -0.026(5) -0.004(4) -0.022(5)
C6 0.041(4) 0.066(5) 0.042(4) 0.001(4) 0.013(4) -0.005(4)
C7 0.028(4) 0.061(5) 0.048(5) 0.006(4) 0.008(3) -0.003(4)
C8 0.046(4) 0.059(5) 0.046(5) -0.014(4) 0.007(4) -0.016(4)
C9 0.049(4) 0.033(4) 0.040(4) 0.002(3) 0.017(3) 0.002(3)
C10 0.055(5) 0.041(4) 0.058(5) -0.004(4) 0.016(4) 0.004(4)
C11 0.081(6) 0.045(5) 0.060(5) -0.007(4) 0.027(5) 0.013(5)
C12 0.074(6) 0.038(5) 0.063(5) 0.005(4) 0.035(5) 0.020(4)
C13 0.050(4) 0.033(4) 0.059(5) 0.009(4) 0.020(4) 0.009(3)
C14 0.041(4) 0.036(4) 0.048(4) 0.010(3) 0.018(4) 0.002(3)
C15 0.028(4) 0.043(4) 0.049(4) 0.011(3) 0.017(3) 0.006(3)
C16 0.043(4) 0.030(4) 0.047(4) 0.004(3) 0.016(4) -0.004(3)
C17 0.043(4) 0.072(6) 0.052(5) 0.012(5) 0.010(4) -0.001(5)
C18 0.053(5) 0.069(6) 0.046(5) 0.000(4) 0.000(4) -0.013(5)
C19 0.060(5) 0.055(5) 0.050(5) -0.002(4) 0.011(4) -0.015(4)
C20 0.050(4) 0.041(4) 0.037(4) 0.002(3) 0.010(3) 0.005(4)
C21 0.052(4) 0.031(4) 0.043(4) 0.004(4) 0.010(3) -0.005(4)
C22 0.095(7) 0.066(6) 0.071(6) -0.028(5) 0.033(5) -0.011(5)
C23 0.222(18) 0.113(12) 0.094(9) -0.014(8) 0.064(11) -0.050(12)
C24 0.160(14) 0.188(17) 0.128(13) 0.028(12) 0.045(11) -0.020(13)

loop_
_atom_type_symbol
_atom_type_description
_atom_type_scat_dispersion_real
_atom_type_scat_dispersion_imag
_atom_type_scat_source
C C 0.0033 0.0016 'International Tables Vol C Tables 4.2.6.8 and 6.1.1.4'
H H 0.0000 0.0000 'International Tables Vol C Tables 4.2.6.8 and 6.1.1.4'
N N 0.0061 0.0033 'International Tables Vol C Tables 4.2.6.8 and 6.1.1.4'
O O 0.0106 0.0060 'International Tables Vol C Tables 4.2.6.8 and 6.1.1.4'
Zn Zn 0.2839 1.4301 'International Tables Vol C Tables 4.2.6.8 and 6.1.1.4'
Er Er -0.2586 4.9576 'International Tables Vol C Tables 4.2.6.8 and 6.1.1.4'

loop_
_geom_angle_atom_site_label_1
_geom_angle_atom_site_label_2
_geom_angle_atom_site_label_3
_geom_angle
O2 Er1 O4 66.83(15)
O2 Er1 O14 79.5(2)
O4 Er1 O14 79.63(18)
O2 Er1 O8 136.84(19)
O4 Er1 O8 136.6(2)
O14 Er1 O8 73.2(2)
O2 Er1 O7 94.93(19)
O4 Er1 O7 74.83(18)
O14 Er1 O7 153.95(19)
O8 Er1 O7 123.5(2)
O2 Er1 O5 78.1(2)
O4 Er1 O5 112.78(19)
O14 Er1 O5 146.9(2)
O8 Er1 O5 108.4(2)
O7 Er1 O5 52.63(18)
O2 Er1 O10 147.2(3)
O4 Er1 O10 134.3(3)
O14 Er1 O10 123.8(2)
O8 Er1 O10 51.2(2)
O7 Er1 O10 73.3(2)
O5 Er1 O10 70.4(2)
O2 Er1 O3 129.10(15)
O4 Er1 O3 62.88(15)
O14 Er1 O3 84.40(19)
O8 Er1 O3 81.04(19)
O7 Er1 O3 79.54(18)
O5 Er1 O3 128.67(18)
O10 Er1 O3 79.8(3)
O2 Er1 O1 63.81(16)
O4 Er1 O1 129.24(16)
O14 Er1 O1 80.61(19)
O8 Er1 O1 79.05(19)
O7 Er1 O1 119.93(18)
O5 Er1 O1 67.76(18)
O10 Er1 O1 95.1(3)
O3 Er1 O1 157.82(17)
O2 Er1 N3 86.18(19)
O4 Er1 N3 94.47(19)
O14 Er1 N3 165.64(19)
O8 Er1 N3 118.7(2)
O7 Er1 N3 26.79(17)
O5 Er1 N3 25.85(17)
O10 Er1 N3 69.5(2)
O3 Er1 N3 104.70(19)
O1 Er1 N3 93.4(2)
O2 Er1 N4 150.1(2)
O4 Er1 N4 142.7(2)
O14 Er1 N4 98.8(2)
O8 Er1 N4 25.8(2)
O7 Er1 N4 98.4(2)
O5 Er1 N4 88.9(2)
O10 Er1 N4 25.5(2)
O3 Er1 N4 79.8(2)
O1 Er1 N4 86.4(2)
N3 Er1 N4 93.8(2)
O2 Er1 Zn1 33.95(11)
O4 Er1 Zn1 33.49(11)
O14 Er1 Zn1 72.66(13)
O8 Er1 Zn1 145.91(17)
O7 Er1 Zn1 88.42(13)
O5 Er1 Zn1 100.38(15)
O10 Er1 Zn1 161.6(2)
O3 Er1 Zn1 95.15(11)
O1 Er1 Zn1 95.87(12)
N3 Er1 Zn1 95.16(13)
N4 Er1 Zn1 170.58(19)
O4 Zn1 O11 96.1(3)
O4 Zn1 O2 76.26(18)
O11 Zn1 O2 90.5(3)
O4 Zn1 N1 144.2(2)
O11 Zn1 N1 116.6(3)
O2 Zn1 N1 88.6(2)
O4 Zn1 N2 89.6(2)
O11 Zn1 N2 127.2(3)
O2 Zn1 N2 141.3(2)
N1 Zn1 N2 82.2(2)
O4 Zn1 Er1 38.65(12)
O11 Zn1 Er1 88.5(2)
O2 Zn1 Er1 38.33(13)
N1 Zn1 Er1 123.32(16)
N2 Zn1 Er1 123.34(15)
C8 N1 C9 124.2(6)
C8 N1 Zn1 125.6(5)
C9 N1 Zn1 110.2(4)
C15 N2 C14 123.0(5)
C15 N2 Zn1 126.5(5)
C14 N2 Zn1 110.5(4)
O6 N3 O5 124.3(8)
O6 N3 O7 120.5(7)
O5 N3 O7 115.2(7)
O6 N3 Er1 177.8(6)
O5 N3 Er1 57.7(4)
O7 N3 Er1 57.5(4)
O9 N4 O10 123.6(10)
O9 N4 O8 123.7(10)
O10 N4 O8 112.6(8)
O9 N4 Er1 177.7(7)
O10 N4 Er1 57.5(5)
O8 N4 Er1 55.1(4)
O12 N5 O13 123.5(14)
O12 N5 O11 127.4(13)
O13 N5 O11 108.6(10)
C2 O1 C1 117.2(6)
C2 O1 Er1 115.7(4)
C1 O1 Er1 125.7(5)
C7 O2 Zn1 124.6(4)
C7 O2 Er1 127.3(4)
Zn1 O2 Er1 107.73(19)
C20 O3 C22 116.3(6)
C20 O3 Er1 117.1(4)
C22 O3 Er1 126.3(4)
C21 O4 Zn1 125.3(4)
C21 O4 Er1 126.8(4)
Zn1 O4 Er1 107.86(19)
N3 O5 Er1 96.5(5)
N3 O7 Er1 95.7(4)
N4 O8 Er1 99.2(5)
N4 O10 Er1 97.0(6)
N5 O11 Zn1 117.8(7)
C23 O14 Er1 132.0(6)
C3 C2 C7 121.5(8)
C3 C2 O1 125.6(7)
C7 C2 O1 112.9(6)
C2 C3 C4 119.3(8)
C5 C4 C3 121.0(8)
C4 C5 C6 120.8(8)
C5 C6 C7 118.8(7)
C5 C6 C8 116.8(7)
C7 C6 C8 124.0(6)
O2 C7 C2 117.5(7)
O2 C7 C6 123.9(6)
C2 C7 C6 118.6(7)
N1 C8 C6 125.4(7)
C10 C9 C14 119.6(6)
C10 C9 N1 123.8(6)
C14 C9 N1 116.6(6)
C11 C10 C9 120.9(8)
C10 C11 C12 119.7(7)
C13 C12 C11 121.0(7)
C12 C13 C14 120.3(7)
C13 C14 C9 118.6(7)
C13 C14 N2 125.1(6)
C9 C14 N2 116.3(6)
N2 C15 C16 124.2(6)
C21 C16 C17 118.0(7)
C21 C16 C15 124.8(6)
C17 C16 C15 117.0(6)
C18 C17 C16 121.0(7)
C17 C18 C19 120.4(7)
C20 C19 C18 119.4(7)
C19 C20 O3 126.1(7)
C19 C20 C21 121.9(7)
O3 C20 C21 111.9(6)
O4 C21 C16 124.2(6)
O4 C21 C20 116.6(6)
C16 C21 C20 119.2(6)
C24 C23 O14 98.6(14)

loop_
_geom_bond_atom_site_label_1
_geom_bond_atom_site_label_2
_geom_bond_distance
Er1 O2 2.255(5)
Er1 O4 2.273(4)
Er1 O14 2.344(5)
Er1 O8 2.379(5)
Er1 O7 2.404(5)
Er1 O5 2.411(6)
Er1 O10 2.436(7)
Er1 O3 2.535(5)
Er1 O1 2.547(5)
Er1 N3 2.836(8)
Er1 N4 2.866(8)
Er1 Zn1 3.4633(9)
Zn1 O4 2.008(4)
Zn1 O11 2.015(8)
Zn1 O2 2.030(4)
Zn1 N1 2.033(6)
Zn1 N2 2.035(5)
N1 C8 1.283(8)
N1 C9 1.423(8)
N2 C15 1.278(8)
N2 C14 1.417(8)
N3 O6 1.217(8)
N3 O5 1.244(8)
N3 O7 1.284(8)
N4 O9 1.193(9)
N4 O10 1.242(10)
N4 O8 1.262(9)
N5 O12 1.138(10)
N5 O13 1.174(14)
N5 O11 1.218(10)
O1 C2 1.399(9)
O1 C1 1.445(8)
O2 C7 1.322(8)
O3 C20 1.390(8)
O3 C22 1.466(8)
O4 C21 1.324(8)
O14 C23 1.608(16)
C2 C3 1.372(10)
C2 C7 1.393(9)
C3 C4 1.374(12)
C4 C5 1.358(11)
C5 C6 1.401(9)
C6 C7 1.402(10)
C6 C8 1.448(9)
C9 C10 1.389(9)
C9 C14 1.406(9)
C10 C11 1.363(10)
C11 C12 1.377(11)
C12 C13 1.372(10)
C13 C14 1.395(9)
C15 C16 1.453(9)
C16 C21 1.403(10)
C16 C17 1.424(10)
C17 C18 1.374(11)
C18 C19 1.393(10)
C19 C20 1.366(9)
C20 C21 1.404(9)
C23 C24 1.312(16)
